data_4515605
loop_
_publ_author_name
'Rull, Silvia G.'
'Funes-Ardoiz, Ignacio'
'Maya, Celia'
'Maseras, Feliu'
'Fructos, Manuel R.'
'Belderrain, Tom\'as R.'
'Nicasio, M. Carmen'

_publ_section_title
;
 Elucidating the Mechanism of Aryl Aminations Mediated by NHC-Supported
 Nickel Complexes: Evidence for a Nonradical Ni(0)/Ni(II) Pathway
;
_journal_issue 5
_journal_name_full 'ACS Catalysis'
_journal_page_first 3733
_journal_paper_doi 10.1021/acscatal.8b00856
_journal_volume 8
_journal_year 2018
_chemical_formula_sum 'C43 H56 Cl N3 Ni'
_chemical_formula_weight 709.06
_space_group_crystal_system monoclinic
_space_group_IT_number 15
_space_group_name_Hall '-C 2yc'
_space_group_name_H-M_alt 'C 1 2/c 1'
_atom_sites_solution_hydrogens geom
_audit_creation_method SHELXL-2018/1
_cell_angle_alpha 90
_cell_angle_beta 108.589(3)
_cell_angle_gamma 90
_cell_formula_units_Z 8
_cell_length_a 27.4949(15)
_cell_length_b 19.0191(15)
_cell_length_c 16.9558(11)
_cell_measurement_reflns_used 9971
_cell_measurement_temperature 100(2)
_cell_measurement_theta_max 21.93
_cell_measurement_theta_min 2.40
_cell_volume 8404.1(10)
_computing_cell_refinement 'Bruker SAINT'
_computing_data_collection 'Bruker APEX2'
_computing_data_reduction 'Bruker SAINT'
_computing_molecular_graphics 'Bruker SHELXTL'
_computing_publication_material 'Bruker SHELXTL'
_computing_structure_refinement 'SHELXL-2018/1 (Sheldrick, 2018)'
_computing_structure_solution 'SHELXS-97 (Sheldrick, 2008)'
_diffrn_ambient_temperature 100(2)
_diffrn_measured_fraction_theta_full 0.995
_diffrn_measured_fraction_theta_max 0.990
_diffrn_measurement_device_type 'Bruker APEX-II CCD'
_diffrn_measurement_method '\f and \w scans'
_diffrn_radiation_type AgK\a
_diffrn_radiation_wavelength 0.56086
_diffrn_reflns_av_R_equivalents 0.0479
_diffrn_reflns_av_unetI/netI 0.0463
_diffrn_reflns_Laue_measured_fraction_full 0.995
_diffrn_reflns_Laue_measured_fraction_max 0.990
_diffrn_reflns_limit_h_max 36
_diffrn_reflns_limit_h_min -36
_diffrn_reflns_limit_k_max 25
_diffrn_reflns_limit_k_min -25
_diffrn_reflns_limit_l_max 22
_diffrn_reflns_limit_l_min -21
_diffrn_reflns_number 48210
_diffrn_reflns_point_group_measured_fraction_full 0.995
_diffrn_reflns_point_group_measured_fraction_max 0.990
_diffrn_reflns_theta_full 19.665
_diffrn_reflns_theta_max 22.035
_diffrn_reflns_theta_min 1.577
_exptl_absorpt_coefficient_mu 0.296
_exptl_absorpt_correction_T_max 0.7447
_exptl_absorpt_correction_T_min 0.6030
_exptl_absorpt_correction_type multi-scan
_exptl_absorpt_process_details
; 
 SADABS, Bruker (2006). APEX 2. Version 2.1. Bruker Analytical 
 X-ray Solutions, Madison, Wisconsin, USA. 
;
_exptl_crystal_colour yellow
_exptl_crystal_density_diffrn 1.121
_exptl_crystal_description prism
_exptl_crystal_F_000 3040
_exptl_crystal_size_max 0.22
_exptl_crystal_size_mid 0.19
_exptl_crystal_size_min 0.16
_refine_diff_density_max 2.091
_refine_diff_density_min -1.088
_refine_diff_density_rms 0.110
_refine_ls_extinction_method none
_refine_ls_goodness_of_fit_ref 1.472
_refine_ls_hydrogen_treatment constr
_refine_ls_matrix_type full
_refine_ls_number_parameters 454
_refine_ls_number_reflns 10442
_refine_ls_number_restraints 0
_refine_ls_restrained_S_all 1.472
_refine_ls_R_factor_all 0.0898
_refine_ls_R_factor_gt 0.0730
_refine_ls_shift/su_max 0.026
_refine_ls_shift/su_mean 0.001
_refine_ls_structure_factor_coef Fsqd
_refine_ls_weighting_details 'w=1/[\s^2^(Fo^2^)+(0.1000P)^2^+1.0000P] where P=(Fo^2^+2Fc^2^)/3'
_refine_ls_weighting_scheme calc
_refine_ls_wR_factor_gt 0.2000
_refine_ls_wR_factor_ref 0.2088
_reflns_Friedel_coverage 0.000
_reflns_number_gt 8420
_reflns_number_total 10442
_reflns_threshold_expression 'I > 2\s(I)'
_cod_data_source_file cs8b00856_si_003.cif
_cod_data_source_block 3
_cod_original_sg_symbol_H-M 'C 2/c'
_cod_database_code 4515605
_shelx_shelxl_version_number 2018/1
_shelx_space_group_comment
; 
The symmetry employed for this shelxl refinement is uniquely defined 
by the following loop, which should always be used as a source of 
symmetry information in preference to the above space-group names. 
They are only intended as comments. 
;

loop_
_space_group_symop_operation_xyz
'x, y, z'
'-x, y, -z+1/2'
'x+1/2, y+1/2, z'
'-x+1/2, y+1/2, -z+1/2'
'-x, -y, -z'
'x, -y, z-1/2'
'-x+1/2, -y+1/2, -z'
'x+1/2, -y+1/2, z-1/2'

loop_
_atom_site_label
_atom_site_type_symbol
_atom_site_fract_x
_atom_site_fract_y
_atom_site_fract_z
_atom_site_U_iso_or_equiv
_atom_site_adp_type
_atom_site_occupancy
_atom_site_site_symmetry_order
_atom_site_calc_flag
_atom_site_refinement_flags_posn
_atom_site_refinement_flags_adp
_atom_site_refinement_flags_occupancy
_atom_site_disorder_assembly
_atom_site_disorder_group
Ni1 Ni 0.19672(2) 0.04548(2) 0.08107(3) 0.00839(17) Uani 0.967(3) 1 d . . P A 1
Cl1 Cl 0.25220(3) 0.08346(4) 0.19907(4) 0.0135(2) Uani 0.967(3) 1 d . . P A 1
Ni1A Ni 0.2175(14) 0.0432(12) 0.108(2) 0.046(7) Uiso 0.033(3) 1 d . . P A 2
Cl1A Cl 0.240(9) 0.114(14) 0.230(16) 0.34(12) Uiso 0.033(3) 1 d . . P A 2
N1 N 0.24449(9) 0.02514(13) -0.04780(15) 0.0105(5) Uani 1 1 d . . . . .
N2 N 0.24106(9) -0.07077(12) 0.01664(14) 0.0098(5) Uani 1 1 d . . . . .
N4 N 0.12872(9) 0.07168(13) 0.07806(15) 0.0125(5) Uani 1 1 d . . . . .
C1 C 0.23230(10) -0.00050(15) 0.01866(17) 0.0102(5) Uani 1 1 d . . . . .
C2 C 0.25910(11) -0.02807(15) -0.09154(18) 0.0129(6) Uani 1 1 d . . . . .
H2 H 0.268831 -0.022876 -0.140183 0.016 Uiso 1 1 calc R U . . .
C3 C 0.25678(11) -0.08841(15) -0.05158(17) 0.0115(6) Uani 1 1 d . . . . .
H3 H 0.264352 -0.134211 -0.066762 0.014 Uiso 1 1 calc R U . . .
C4 C 0.25079(11) 0.09912(15) -0.06294(17) 0.0125(6) Uani 1 1 d . . . . .
C5 C 0.29858(11) 0.13025(16) -0.02152(18) 0.0145(6) Uani 1 1 d . . . . .
C6 C 0.30459(13) 0.20152(16) -0.03719(19) 0.0185(6) Uani 1 1 d . . . . .
H6 H 0.336367 0.224039 -0.010016 0.022 Uiso 1 1 calc R U . . .
C7 C 0.26538(13) 0.23953(16) -0.0912(2) 0.0197(7) Uani 1 1 d . . . . .
H7 H 0.270191 0.287958 -0.100243 0.024 Uiso 1 1 calc R U . . .
C8 C 0.21883(13) 0.20753(16) -0.13241(19) 0.0187(6) Uani 1 1 d . . . . .
H8 H 0.192120 0.234298 -0.169734 0.022 Uiso 1 1 calc R U . . .
C9 C 0.21069(11) 0.13608(16) -0.11970(18) 0.0147(6) Uani 1 1 d . . . . .
C10 C 0.34286(12) 0.08985(16) 0.03756(19) 0.0168(6) Uani 1 1 d . . . . .
H10 H 0.330280 0.041657 0.044540 0.020 Uiso 1 1 calc R U . . .
C11 C 0.36215(13) 0.1244(2) 0.12379(19) 0.0241(7) Uani 1 1 d . . . . .
H11A H 0.376238 0.170982 0.118977 0.036 Uiso 1 1 calc R U . . .
H11B H 0.388960 0.095072 0.161268 0.036 Uiso 1 1 calc R U . . .
H11C H 0.333572 0.129342 0.146178 0.036 Uiso 1 1 calc R U . . .
C12 C 0.38716(13) 0.0821(2) 0.0015(2) 0.0264(8) Uani 1 1 d . . . . .
H12A H 0.374782 0.058240 -0.052505 0.040 Uiso 1 1 calc R U . . .
H12B H 0.414745 0.054343 0.039681 0.040 Uiso 1 1 calc R U . . .
H12C H 0.400244 0.128746 -0.005845 0.040 Uiso 1 1 calc R U . . .
C13 C 0.16096(12) 0.10128(18) -0.1710(2) 0.0219(7) Uani 1 1 d . . . . .
H13 H 0.158582 0.054906 -0.144682 0.026 Uiso 1 1 calc R U . . .
C14 C 0.11373(14) 0.1444(2) -0.1723(3) 0.0449(12) Uani 1 1 d . . . . .
H14A H 0.115976 0.157329 -0.115326 0.067 Uiso 1 1 calc R U . . .
H14B H 0.082690 0.116428 -0.197232 0.067 Uiso 1 1 calc R U . . .
H14C H 0.112273 0.187160 -0.205308 0.067 Uiso 1 1 calc R U . . .
C15 C 0.16182(16) 0.0870(2) -0.2595(2) 0.0378(10) Uani 1 1 d . . . . .
H15A H 0.166940 0.131266 -0.285281 0.057 Uiso 1 1 calc R U . . .
H15B H 0.129142 0.065876 -0.292440 0.057 Uiso 1 1 calc R U . . .
H15C H 0.189947 0.054578 -0.257319 0.057 Uiso 1 1 calc R U . . .
C16 C 0.23840(10) -0.12258(14) 0.07736(17) 0.0094(5) Uani 1 1 d . . . . .
C17 C 0.27900(11) -0.12434(15) 0.15395(18) 0.0132(6) Uani 1 1 d . . . . .
C18 C 0.27914(12) -0.18028(16) 0.20798(18) 0.0161(6) Uani 1 1 d . . . . .
H18 H 0.305292 -0.182563 0.260443 0.019 Uiso 1 1 calc R U . . .
C19 C 0.24169(12) -0.23260(16) 0.1862(2) 0.0184(6) Uani 1 1 d . . . . .
H19 H 0.243382 -0.271312 0.222431 0.022 Uiso 1 1 calc R U . . .
C20 C 0.20211(11) -0.22788(15) 0.11185(19) 0.0146(6) Uani 1 1 d . . . . .
H20 H 0.176439 -0.263336 0.097887 0.018 Uiso 1 1 calc R U . . .
C21 C 0.19891(11) -0.17178(15) 0.05618(17) 0.0111(5) Uani 1 1 d . . . . .
C22 C 0.32170(11) -0.06952(16) 0.17655(18) 0.0140(6) Uani 1 1 d . . . . .
H22 H 0.306239 -0.023690 0.152091 0.017 Uiso 1 1 calc R U . . .
C23 C 0.34451(13) -0.05927(18) 0.2704(2) 0.0215(7) Uani 1 1 d . . . . .
H23A H 0.316756 -0.053497 0.294477 0.032 Uiso 1 1 calc R U . . .
H23B H 0.366277 -0.017246 0.281842 0.032 Uiso 1 1 calc R U . . .
H23C H 0.365165 -0.100470 0.295084 0.032 Uiso 1 1 calc R U . . .
C24 C 0.36400(12) -0.08764(18) 0.1386(2) 0.0197(7) Uani 1 1 d . . . . .
H24A H 0.380235 -0.132174 0.161911 0.030 Uiso 1 1 calc R U . . .
H24B H 0.389819 -0.050181 0.151619 0.030 Uiso 1 1 calc R U . . .
H24C H 0.348910 -0.092117 0.078108 0.030 Uiso 1 1 calc R U . . .
C25 C 0.15298(11) -0.16630(16) -0.02164(18) 0.0155(6) Uani 1 1 d . . . . .
H25 H 0.157083 -0.123347 -0.052941 0.019 Uiso 1 1 calc R U . . .
C26 C 0.10368(12) -0.1583(2) 0.0020(2) 0.0243(7) Uani 1 1 d . . . . .
H26A H 0.098142 -0.201001 0.030335 0.036 Uiso 1 1 calc R U . . .
H26B H 0.074403 -0.150975 -0.048481 0.036 Uiso 1 1 calc R U . . .
H26C H 0.107092 -0.117839 0.039144 0.036 Uiso 1 1 calc R U . . .
C27 C 0.14924(15) -0.23035(18) -0.0780(2) 0.0266(8) Uani 1 1 d . . . . .
H27A H 0.180613 -0.234048 -0.093349 0.040 Uiso 1 1 calc R U . . .
H27B H 0.119602 -0.225007 -0.128374 0.040 Uiso 1 1 calc R U . . .
H27C H 0.145102 -0.272977 -0.048283 0.040 Uiso 1 1 calc R U . . .
C28 C 0.13099(11) 0.03606(15) 0.01287(19) 0.0139(6) Uani 1 1 d . . . . .
C29 C 0.08830(13) 0.01894(18) -0.0533(2) 0.0199(7) Uani 1 1 d . . . . .
H29 H 0.090408 -0.008309 -0.099055 0.024 Uiso 1 1 calc R U . . .
C30 C 0.04160(13) 0.04458(17) -0.0483(2) 0.0209(7) Uani 1 1 d . . . . .
H30 H 0.010827 0.035809 -0.092558 0.025 Uiso 1 1 calc R U . . .
C31 C 0.03969(12) 0.08273(17) 0.0208(2) 0.0199(7) Uani 1 1 d . . . . .
H31 H 0.007694 0.099662 0.023195 0.024 Uiso 1 1 calc R U . . .
C32 C 0.08451(11) 0.09626(16) 0.08649(19) 0.0146(6) Uani 1 1 d . . . . .
C33 C 0.08853(11) 0.13712(16) 0.16544(19) 0.0158(6) Uani 1 1 d . . . . .
C34 C 0.03494(13) 0.1579(2) 0.1684(2) 0.0296(8) Uani 1 1 d . . . . .
H34A H 0.018493 0.189603 0.122006 0.044 Uiso 1 1 calc R U . . .
H34B H 0.038344 0.181624 0.221133 0.044 Uiso 1 1 calc R U . . .
H34C H 0.013910 0.115507 0.163806 0.044 Uiso 1 1 calc R U . . .
C35 C 0.11549(16) 0.0907(2) 0.2410(2) 0.0302(8) Uani 1 1 d . . . . .
H35A H 0.095198 0.048039 0.239368 0.045 Uiso 1 1 calc R U . . .
H35B H 0.118817 0.116703 0.292298 0.045 Uiso 1 1 calc R U . . .
H35C H 0.149657 0.077709 0.239333 0.045 Uiso 1 1 calc R U . . .
C36 C 0.11964(14) 0.20349(19) 0.1661(2) 0.0258(8) Uani 1 1 d . . . . .
H36A H 0.153165 0.190681 0.161604 0.039 Uiso 1 1 calc R U . . .
H36B H 0.124487 0.229079 0.218266 0.039 Uiso 1 1 calc R U . . .
H36C H 0.101278 0.233437 0.119023 0.039 Uiso 1 1 calc R U . . .
C37 C 0.50993(18) 0.2482(2) 0.3868(3) 0.0432(10) Uani 1 1 d . . . . .
H37A H 0.530556 0.268082 0.440314 0.065 Uiso 1 1 calc R U . . .
H37B H 0.493808 0.286277 0.348506 0.065 Uiso 1 1 calc R U . . .
H37C H 0.532064 0.220612 0.363199 0.065 Uiso 1 1 calc R U . . .
C38 C 0.46890(14) 0.20118(18) 0.3997(2) 0.0260(7) Uani 1 1 d . . . . .
C39 C 0.42396(14) 0.18745(18) 0.3347(2) 0.0253(7) Uani 1 1 d . . . . .
H39 H 0.418880 0.208441 0.281872 0.030 Uiso 1 1 calc R U . . .
C40 C 0.38658(14) 0.1435(2) 0.3463(2) 0.0270(8) Uani 1 1 d . . . . .
H40 H 0.356086 0.134558 0.301569 0.032 Uiso 1 1 calc R U . . .
C41 C 0.39374(13) 0.1127(2) 0.4233(2) 0.0257(7) Uani 1 1 d . . . . .
H41 H 0.368212 0.082310 0.431059 0.031 Uiso 1 1 calc R U . . .
C42 C 0.43784(14) 0.1259(2) 0.4886(2) 0.0318(9) Uani 1 1 d . . . . .
H42 H 0.442606 0.105262 0.541529 0.038 Uiso 1 1 calc R U . . .
C43 C 0.47530(13) 0.1698(2) 0.4763(2) 0.0277(8) Uani 1 1 d . . . . .
H43 H 0.505807 0.178494 0.521177 0.033 Uiso 1 1 calc R U . . .

loop_
_atom_site_aniso_label
_atom_site_aniso_U_11
_atom_site_aniso_U_22
_atom_site_aniso_U_33
_atom_site_aniso_U_23
_atom_site_aniso_U_13
_atom_site_aniso_U_12
Ni1 0.0104(3) 0.0079(2) 0.0064(2) -0.00042(14) 0.0019(2) 0.00150(15)
Cl1 0.0173(4) 0.0125(4) 0.0084(4) -0.0010(3) 0.0007(3) 0.0026(3)
N1 0.0118(11) 0.0106(11) 0.0081(11) 0.0011(9) 0.0017(9) 0.0000(9)
N2 0.0114(11) 0.0087(11) 0.0081(11) -0.0012(9) 0.0015(9) 0.0000(9)
N4 0.0104(11) 0.0148(12) 0.0108(12) 0.0003(10) 0.0011(9) -0.0012(9)
C1 0.0118(12) 0.0097(13) 0.0067(12) -0.0001(10) -0.0004(10) -0.0025(10)
C2 0.0164(14) 0.0129(13) 0.0103(13) -0.0028(11) 0.0053(11) -0.0025(11)
C3 0.0150(13) 0.0109(13) 0.0082(13) -0.0025(10) 0.0032(10) 0.0004(11)
C4 0.0208(14) 0.0092(13) 0.0099(13) -0.0004(11) 0.0085(11) -0.0009(11)
C5 0.0205(15) 0.0130(14) 0.0104(13) -0.0011(11) 0.0054(11) -0.0015(11)
C6 0.0287(17) 0.0150(15) 0.0133(14) -0.0029(12) 0.0087(13) -0.0075(13)
C7 0.0377(18) 0.0089(14) 0.0156(15) 0.0008(12) 0.0129(13) -0.0009(13)
C8 0.0310(17) 0.0129(15) 0.0153(15) 0.0049(12) 0.0117(13) 0.0054(13)
C9 0.0195(14) 0.0144(14) 0.0112(14) 0.0023(11) 0.0062(11) -0.0001(11)
C10 0.0159(14) 0.0164(15) 0.0152(15) -0.0003(12) 0.0009(11) -0.0059(12)
C11 0.0224(16) 0.036(2) 0.0110(15) -0.0020(14) 0.0018(12) -0.0004(14)
C12 0.0240(17) 0.034(2) 0.0188(17) -0.0045(15) 0.0037(13) 0.0063(15)
C13 0.0178(15) 0.0209(16) 0.0236(17) 0.0104(14) 0.0018(13) -0.0018(13)
C14 0.0180(18) 0.032(2) 0.079(3) 0.028(2) 0.0069(19) 0.0059(16)
C15 0.042(2) 0.046(2) 0.0158(17) 0.0058(16) -0.0054(16) -0.0294(19)
C16 0.0119(12) 0.0070(12) 0.0098(13) -0.0006(10) 0.0045(10) 0.0019(10)
C17 0.0152(14) 0.0133(14) 0.0115(14) -0.0007(11) 0.0048(11) 0.0051(11)
C18 0.0197(15) 0.0177(15) 0.0096(13) 0.0041(12) 0.0029(11) 0.0078(12)
C19 0.0268(16) 0.0132(14) 0.0183(15) 0.0090(12) 0.0116(13) 0.0095(12)
C20 0.0183(14) 0.0090(13) 0.0194(15) 0.0011(11) 0.0101(12) 0.0016(11)
C21 0.0145(13) 0.0097(13) 0.0091(13) 0.0012(10) 0.0038(10) 0.0010(10)
C22 0.0147(13) 0.0144(14) 0.0083(13) -0.0037(11) -0.0029(11) 0.0023(11)
C23 0.0206(16) 0.0245(17) 0.0144(15) -0.0038(13) -0.0013(12) 0.0059(13)
C24 0.0161(15) 0.0214(16) 0.0218(16) -0.0015(13) 0.0064(12) 0.0002(12)
C25 0.0181(14) 0.0133(14) 0.0140(14) -0.0001(11) 0.0037(11) -0.0027(11)
C26 0.0164(15) 0.0298(19) 0.0254(17) 0.0042(14) 0.0047(13) -0.0038(13)
C27 0.039(2) 0.0212(17) 0.0153(16) -0.0053(13) 0.0024(14) -0.0042(15)
C28 0.0127(13) 0.0133(14) 0.0162(15) 0.0003(11) 0.0053(11) -0.0004(11)
C29 0.0243(16) 0.0206(16) 0.0154(15) -0.0026(13) 0.0072(13) -0.0022(13)
C30 0.0165(15) 0.0229(17) 0.0195(16) -0.0036(13) 0.0005(12) -0.0067(12)
C31 0.0143(14) 0.0216(16) 0.0232(16) 0.0006(13) 0.0050(12) 0.0008(12)
C32 0.0152(14) 0.0141(14) 0.0161(15) 0.0010(11) 0.0072(11) 0.0002(11)
C33 0.0179(14) 0.0133(14) 0.0177(15) -0.0041(12) 0.0079(12) -0.0016(11)
C34 0.0210(17) 0.034(2) 0.038(2) -0.0165(17) 0.0154(15) -0.0038(15)
C35 0.048(2) 0.0263(19) 0.0172(17) -0.0004(14) 0.0109(16) 0.0112(16)
C36 0.0296(18) 0.0241(18) 0.0260(18) -0.0103(14) 0.0120(15) -0.0124(14)
C37 0.054(3) 0.034(2) 0.045(3) -0.0038(19) 0.019(2) -0.013(2)
C38 0.0319(18) 0.0199(17) 0.0267(18) -0.0043(14) 0.0101(15) 0.0053(14)
C39 0.0366(19) 0.0206(17) 0.0166(16) 0.0022(13) 0.0055(14) 0.0100(15)
C40 0.0265(17) 0.032(2) 0.0183(16) -0.0075(15) 0.0015(13) 0.0094(15)
C41 0.0199(16) 0.0310(19) 0.0282(19) -0.0004(15) 0.0106(14) 0.0043(14)
C42 0.0280(18) 0.045(2) 0.0224(18) 0.0100(16) 0.0079(15) 0.0115(17)
C43 0.0209(16) 0.036(2) 0.0232(17) -0.0022(15) 0.0033(13) 0.0010(15)

loop_
_atom_type_symbol
_atom_type_description
_atom_type_scat_dispersion_real
_atom_type_scat_dispersion_imag
_atom_type_scat_source
C C 0.0015 0.0009 'International Tables Vol C Tables 4.2.6.8 and 6.1.1.4'
H H 0.0000 0.0000 'International Tables Vol C Tables 4.2.6.8 and 6.1.1.4'
N N 0.0030 0.0019 'International Tables Vol C Tables 4.2.6.8 and 6.1.1.4'
Cl Cl 0.0998 0.0984 'International Tables Vol C Tables 4.2.6.8 and 6.1.1.4'
Ni Ni 0.3147 0.7232 'International Tables Vol C Tables 4.2.6.8 and 6.1.1.4'

loop_
_geom_angle_atom_site_label_1
_geom_angle_atom_site_label_2
_geom_angle_atom_site_label_3
_geom_angle
C1 Ni1 N4 141.87(11)
C1 Ni1 Cl1 109.24(9)
N4 Ni1 Cl1 108.89(8)
Cl1A Ni1A C28 123(6)
C1 N1 C2 111.7(2)
C1 N1 C4 124.6(2)
C2 N1 C4 122.8(2)
C1 N2 C3 111.1(2)
C1 N2 C16 127.1(2)
C3 N2 C16 121.7(2)
C28 N4 C32 123.5(3)
C28 N4 Ni1 65.28(16)
C32 N4 Ni1 171.1(2)
N2 C1 N1 103.8(2)
N2 C1 Ni1 127.0(2)
N1 C1 Ni1 127.6(2)
C3 C2 N1 106.6(3)
C2 C3 N2 106.8(2)
C9 C4 C5 122.5(3)
C9 C4 N1 119.8(3)
C5 C4 N1 117.7(3)
C6 C5 C4 117.4(3)
C6 C5 C10 119.8(3)
C4 C5 C10 122.8(3)
C7 C6 C5 121.3(3)
C6 C7 C8 120.4(3)
C7 C8 C9 120.9(3)
C4 C9 C8 117.5(3)
C4 C9 C13 122.9(3)
C8 C9 C13 119.5(3)
C5 C10 C12 110.9(3)
C5 C10 C11 111.9(3)
C12 C10 C11 110.1(3)
C9 C13 C14 112.3(3)
C9 C13 C15 110.2(3)
C14 C13 C15 111.0(3)
C21 C16 C17 122.9(3)
C21 C16 N2 119.2(2)
C17 C16 N2 117.7(2)
C18 C17 C16 117.0(3)
C18 C17 C22 120.8(3)
C16 C17 C22 122.2(3)
C19 C18 C17 121.4(3)
C20 C19 C18 119.7(3)
C19 C20 C21 121.6(3)
C16 C21 C20 117.4(3)
C16 C21 C25 123.0(3)
C20 C21 C25 119.6(3)
C23 C22 C17 112.2(3)
C23 C22 C24 110.5(3)
C17 C22 C24 111.5(2)
C21 C25 C27 111.2(3)
C21 C25 C26 109.9(2)
C27 C25 C26 110.6(3)
N4 C28 C29 123.3(3)
N4 C28 Ni1A 73.1(6)
C29 C28 Ni1A 163.4(6)
C28 C29 C30 115.3(3)
C31 C30 C29 120.9(3)
C30 C31 C32 120.4(3)
N4 C32 C31 116.5(3)
N4 C32 C33 117.0(3)
C31 C32 C33 126.5(3)
C32 C33 C36 108.3(2)
C32 C33 C35 108.7(3)
C36 C33 C35 110.4(3)
C32 C33 C34 110.9(3)
C36 C33 C34 109.1(3)
C35 C33 C34 109.4(3)
C43 C38 C39 118.4(3)
C43 C38 C37 120.8(3)
C39 C38 C37 120.8(3)
C40 C39 C38 120.7(3)
C41 C40 C39 120.0(3)
C42 C41 C40 120.2(3)
C41 C42 C43 119.5(3)
C38 C43 C42 121.2(3)

loop_
_geom_bond_atom_site_label_1
_geom_bond_atom_site_label_2
_geom_bond_distance
Ni1 C1 1.871(3)
Ni1 N4 1.920(2)
Ni1 Cl1 2.2150(9)
Ni1A Cl1A 2.4(3)
Ni1A C28 2.42(4)
N1 C1 1.364(4)
N1 C2 1.387(4)
N1 C4 1.451(4)
N2 C1 1.360(4)
N2 C3 1.398(4)
N2 C16 1.444(4)
N4 C28 1.315(4)
N4 C32 1.352(4)
C2 C3 1.345(4)
C4 C9 1.400(4)
C4 C5 1.408(4)
C5 C6 1.401(4)
C5 C10 1.516(4)
C6 C7 1.376(5)
C7 C8 1.388(5)
C8 C9 1.405(4)
C9 C13 1.519(4)
C10 C12 1.535(5)
C10 C11 1.535(4)
C13 C14 1.530(5)
C13 C15 1.532(5)
C16 C21 1.391(4)
C16 C17 1.418(4)
C17 C18 1.403(4)
C17 C22 1.525(4)
C18 C19 1.394(5)
C19 C20 1.381(4)
C20 C21 1.409(4)
C21 C25 1.511(4)
C22 C23 1.525(4)
C22 C24 1.537(4)
C25 C27 1.531(4)
C25 C26 1.538(4)
C28 C29 1.380(4)
C29 C30 1.401(5)
C30 C31 1.392(5)
C31 C32 1.397(4)
C32 C33 1.521(4)
C33 C36 1.523(4)
C33 C35 1.537(5)
C33 C34 1.541(4)
C37 C38 1.509(5)
C38 C43 1.388(5)
C38 C39 1.393(5)
C39 C40 1.386(5)
C40 C41 1.386(5)
C41 C42 1.380(5)
C42 C43 1.392(5)
